data_2101376
loop_
_publ_author_name
'Olszewski, P. K.'
'Milart, P.'
'Stadnicka, K.'

_publ_section_title
;Structure of
 (<i>Z</i>,<i>Z</i>)-<i>N</i>-{[2-(4-methylphenyl)-2-(4-methylphenyl)imino]ethylidene}aniline
 <i>N</i>-oxide: conjugation in systems with the nitrone moiety
;
_journal_issue 5
_journal_name_full 'Acta Crystallographica Section B'
_journal_page_first 867
_journal_page_last 873
_journal_paper_doi 10.1107/S0108768195000085
_journal_volume 51
_journal_year 1995
_chemical_formula_analytical 'C22 H20 N2 O'
_chemical_formula_moiety 'C22 H20 N2 O'
_chemical_formula_structural 'C22 H20 N2 O'
_chemical_formula_sum 'C22 H20 N2 O'
_chemical_formula_weight 328.40
_chemical_melting_point 464.6(5)
_chemical_name_systematic
;
 (Z,Z)-4-methyl-N-[1-(4-methylphenyl)-phenylimino-ethylidene]-
 -benzenimine-N-oxide
;
_space_group_IT_number 33
_symmetry_cell_setting orthorhombic
_symmetry_space_group_name_Hall 'P 2c -2n'
_symmetry_space_group_name_H-M 'P n a 21'
_audit_creation_method SHELXL
_cell_angle_alpha 90.00
_cell_angle_beta 90.00
_cell_angle_gamma 90.00
_cell_formula_units_Z 4
_cell_length_a 8.6190(6)
_cell_length_b 10.9705(6)
_cell_length_c 18.7157(6)
_cell_measurement_reflns_used 29
_cell_measurement_temperature 293(2)
_cell_measurement_theta_max 29.7
_cell_measurement_theta_min 4.7
_cell_volume 1769.66(17)
_computing_cell_refinement 'KM4A (Kuma Diffraction)'
_computing_data_collection 'KM4A (Kuma Diffraction)'
_computing_data_reduction 'DATAREDC (Kuma Diffraction)'
_computing_publication_material 'ORTEP II (Johnson, 1976)'
_computing_structure_refinement 'SHELXL-93 (Sheldrick, 1993)'
_computing_structure_solution 'SHELXS-86 (Sheldrick, 1985)'
_diffrn_ambient_temperature 293(2)
_diffrn_measurement_device 'KM-4, Kuma Diffraction'
_diffrn_measurement_method '\w /2\q scans'
_diffrn_radiation_monochromator graphite
_diffrn_radiation_source 'normal focus sealed tube'
_diffrn_radiation_type CuK\a~1~
_diffrn_radiation_wavelength 1.54056
_diffrn_reflns_av_R_equivalents 0.0359
_diffrn_reflns_av_sigmaI/netI 0.0380
_diffrn_reflns_limit_h_max 10
_diffrn_reflns_limit_h_min 0
_diffrn_reflns_limit_k_max 10
_diffrn_reflns_limit_k_min -13
_diffrn_reflns_limit_l_max 23
_diffrn_reflns_limit_l_min -23
_diffrn_reflns_number 3619
_diffrn_reflns_theta_max 72.91
_diffrn_reflns_theta_min 4.67
_diffrn_standards_decay_% 0
_diffrn_standards_interval_count 'monitored every 50 reflections'
_diffrn_standards_number 3
_exptl_absorpt_coefficient_mu 0.597
_exptl_absorpt_correction_type none
_exptl_crystal_colour yellow
_exptl_crystal_density_diffrn 1.233
_exptl_crystal_description plate
_exptl_crystal_F_000 696
_exptl_crystal_size_max 0.15
_exptl_crystal_size_mid 0.10
_exptl_crystal_size_min 0.05
_refine_diff_density_max 0.138
_refine_diff_density_min -0.112
_refine_ls_abs_structure_details 'Flack H D (1983), Acta Cryst. A39, 876-881'
_refine_ls_abs_structure_Flack 0.2(4)
_refine_ls_extinction_coef 0.0017(2)
_refine_ls_extinction_method SHELXL
_refine_ls_goodness_of_fit_all 1.107
_refine_ls_goodness_of_fit_obs 1.107
_refine_ls_hydrogen_treatment isotropic
_refine_ls_matrix_type full
_refine_ls_number_parameters 307
_refine_ls_number_reflns 2127
_refine_ls_number_restraints 1
_refine_ls_restrained_S_all 1.107
_refine_ls_restrained_S_obs 1.107
_refine_ls_R_factor_all 0.0371
_refine_ls_R_factor_obs 0.0370
_refine_ls_shift/esd_max 0.003
_refine_ls_shift/esd_mean 0.000
_refine_ls_structure_factor_coef Fsqd
_refine_ls_weighting_details 'w=1/[\s^2^(Fo^2^)+(0.0450P)^2^+0.1640P] where P=(Fo^2^+2Fc^2^)/3'
_refine_ls_weighting_scheme calc
_refine_ls_wR_factor_all 0.0865
_refine_ls_wR_factor_obs 0.0865
_reflns_number_observed 2125
_reflns_number_total 2127
_reflns_observed_criterion >2sigma(I)
_cod_data_source_file pa0301.cif
_cod_data_source_block N22
_cod_depositor_comments
;
The following automatic conversions were performed:

'_chemical_melting_point' value '191-192 deg' was changed to
'464.6(5)' - it was converted from degrees Celsius(C) to Kelvins(K),
the average value was taken and precision was estimated.

Automatic conversion script
Id: cif_fix_values 1646 2011-03-28 12:23:43Z adriana 

The following automatic conversions were performed:

'_chemical_melting_point' value '191-192 deg' was changed to
'464.6(5)' - it was converted from degrees Celsius(C) to Kelvins(K),
the average value was taken and precision was estimated.

Automatic conversion script
Id: cif_fix_values 1715 2011-07-08 13:25:40Z adriana 

The following automatic conversions were performed:

'_refine_ls_weighting_scheme' value 'calc
w=1/[\s^2^(Fo^2^)+(0.0450P)^2^+0.1640P] where P=(Fo^2^+2Fc^2^)/3' was
changed to 'calc'. New tag '_refine_ls_weighting_details' was
created. The value of the new tag was set to
'w=1/[\s^2^(Fo^2^)+(0.0450P)^2^+0.1640P] where P=(Fo^2^+2Fc^2^)/3'.

Automatic conversion script
Id: cif_fix_values 3143 2015-03-26 13:38:13Z robertas 
;
_cod_original_cell_volume 1769.7(2)
_cod_original_sg_symbol_H-M Pna2~1~
_cod_database_code 2101376

loop_
_symmetry_equiv_pos_as_xyz
'x, y, z'
'-x, -y, z+1/2'
'x+1/2, -y+1/2, z'
'-x+1/2, y+1/2, z+1/2'

loop_
_atom_site_aniso_label
_atom_site_aniso_U_11
_atom_site_aniso_U_22
_atom_site_aniso_U_33
_atom_site_aniso_U_12
_atom_site_aniso_U_13
_atom_site_aniso_U_23
O1 0.0595(13) 0.0506(13) 0.0570(13) 0.0123(11) 0.0170(11) 0.0009(10)
N1 0.067(2) 0.0446(14) 0.0347(12) 0.0039(13) -0.0016(14) -0.0002(11)
N2 0.0429(13) 0.0389(13) 0.0380(12) 0.0022(12) 0.0033(12) -0.0028(10)
C1 0.044(2) 0.041(2) 0.0378(14) 0.004(2) 0.0054(14) -0.0008(12)
C2 0.040(2) 0.048(2) 0.0427(15) 0.0003(15) -0.0016(13) -0.0006(15)
C3 0.055(2) 0.051(2) 0.049(2) -0.009(2) -0.006(2) -0.007(2)
C4 0.066(2) 0.037(2) 0.055(2) -0.005(2) 0.001(2) -0.0018(15)
C5 0.082(3) 0.041(2) 0.051(2) 0.008(2) -0.010(2) 0.001(2)
C6 0.059(2) 0.046(2) 0.044(2) 0.005(2) -0.009(2) -0.0016(14)
C7 0.045(2) 0.045(2) 0.0379(15) 0.0053(15) 0.0018(14) 0.0008(14)
C8 0.052(2) 0.043(2) 0.0319(14) 0.0055(15) -0.0053(13) -0.0032(12)
C9 0.062(2) 0.051(2) 0.038(2) 0.005(2) 0.007(2) -0.0027(15)
C10 0.062(2) 0.048(2) 0.054(2) -0.001(2) 0.003(2) 0.003(2)
C11 0.065(2) 0.046(2) 0.043(2) 0.011(2) -0.007(2) -0.0058(14)
C12 0.062(2) 0.053(2) 0.042(2) 0.008(2) 0.005(2) -0.007(2)
C13 0.058(2) 0.050(2) 0.042(2) 0.002(2) 0.004(2) 0.0002(15)
C14 0.051(2) 0.043(2) 0.0351(13) 0.006(2) -0.0016(14) -0.0021(13)
C15 0.048(2) 0.032(2) 0.0358(13) -0.0022(14) -0.0024(14) -0.0055(12)
C16 0.047(2) 0.048(2) 0.040(2) -0.006(2) -0.0012(14) 0.0011(14)
C17 0.062(2) 0.056(2) 0.050(2) 0.004(2) -0.010(2) 0.006(2)
C18 0.082(3) 0.057(2) 0.049(2) -0.007(2) -0.007(2) 0.014(2)
C19 0.082(3) 0.058(2) 0.047(2) -0.016(2) 0.011(2) 0.003(2)
C20 0.057(2) 0.051(2) 0.043(2) -0.008(2) 0.009(2) -0.0038(14)
C21 0.131(5) 0.043(2) 0.084(3) -0.005(3) -0.010(3) -0.013(2)
C22 0.111(4) 0.054(2) 0.069(3) 0.006(3) -0.010(3) -0.021(2)

loop_
_atom_site_label
_atom_site_fract_x
_atom_site_fract_y
_atom_site_fract_z
_atom_site_U_iso_or_equiv
_atom_site_thermal_displace_type
_atom_site_calc_flag
_atom_site_occupancy
_atom_site_type_symbol
O1 0.0769(3) 0.7252(2) 0.5778 0.0557(6) Uani d 1 O
N1 0.1728(3) 0.7230(2) 0.3673(2) 0.0488(7) Uani d 1 N
N2 0.1769(3) 0.6493(2) 0.5523(2) 0.0399(5) Uani d 1 N
C1 0.1869(3) 0.8781(3) 0.4553(2) 0.0410(7) Uani d 1 C
C2 0.2704(4) 0.9216(3) 0.5138(2) 0.0435(7) Uani d 1 C
C3 0.2714(4) 1.0445(3) 0.5285(2) 0.0518(9) Uani d 1 C
C4 0.1891(4) 1.1274(3) 0.4877(2) 0.0528(9) Uani d 1 C
C5 0.1041(5) 1.0826(3) 0.4306(2) 0.0581(9) Uani d 1 C
C6 0.1037(4) 0.9602(3) 0.4141(2) 0.0501(8) Uani d 1 C
C7 0.1891(4) 0.7474(3) 0.4345(2) 0.0428(7) Uani d 1 C
C8 0.1649(4) 0.6007(3) 0.3420(2) 0.0423(7) Uani d 1 C
C9 0.0559(4) 0.5183(3) 0.3651(2) 0.0505(8) Uani d 1 C
C10 0.0456(5) 0.4032(3) 0.3336(2) 0.0548(9) Uani d 1 C
C11 0.1451(4) 0.3692(3) 0.2793(2) 0.0516(8) Uani d 1 C
C12 0.2535(4) 0.4534(3) 0.2565(2) 0.0525(8) Uani d 1 C
C13 0.2628(4) 0.5680(3) 0.2862(2) 0.0501(8) Uani d 1 C
C14 0.2280(4) 0.6513(3) 0.4863(2) 0.0429(7) Uani d 1 C
C15 0.2301(3) 0.5543(2) 0.6010(2) 0.0389(7) Uani d 1 C
C16 0.3818(4) 0.5138(3) 0.5984(2) 0.0449(7) Uani d 1 C
C17 0.4282(5) 0.4235(3) 0.6460(2) 0.0558(9) Uani d 1 C
C18 0.3240(5) 0.3777(4) 0.6957(2) 0.0624(10) Uani d 1 C
C19 0.1752(5) 0.4204(4) 0.6977(2) 0.0622(10) Uani d 1 C
C20 0.1255(4) 0.5091(3) 0.6504(2) 0.0504(8) Uani d 1 C
C21 0.1900(9) 1.2623(4) 0.5055(4) 0.0859(15) Uani d 1 C
C22 0.1333(8) 0.2445(4) 0.2448(3) 0.0780(14) Uani d 1 C
H2 0.332(4) 0.859(3) 0.5390(16) 0.050(9) Uiso d 1 H
H3 0.328(4) 1.071(3) 0.570(2) 0.065(10) Uiso d 1 H
H5 0.044(4) 1.132(3) 0.3999(19) 0.062(10) Uiso d 1 H
H6 0.053(4) 0.934(3) 0.374(2) 0.061(10) Uiso d 1 H
H9 -0.015(5) 0.537(4) 0.402(2) 0.077(12) Uiso d 1 H
H10 -0.032(4) 0.356(3) 0.3500(17) 0.063(11) Uiso d 1 H
H12 0.325(4) 0.427(3) 0.2147(18) 0.051(9) Uiso d 1 H
H13 0.343(4) 0.635(3) 0.2674(16) 0.052(9) Uiso d 1 H
H14 0.306(4) 0.579(3) 0.4723(18) 0.071(11) Uiso d 1 H
H16 0.463(4) 0.553(3) 0.5644(19) 0.067(10) Uiso d 1 H
H17 0.532(4) 0.393(3) 0.6423(19) 0.063(11) Uiso d 1 H
H18 0.355(5) 0.314(4) 0.730(3) 0.093(14) Uiso d 1 H
H19 0.103(5) 0.389(4) 0.737(2) 0.080(11) Uiso d 1 H
H20 0.013(4) 0.537(3) 0.6494(19) 0.065(11) Uiso d 1 H
H211 0.234(7) 1.300(6) 0.467(4) 0.13(2) Uiso d 1 H
H212 0.096(15) 1.288(9) 0.493(6) 0.28(6) Uiso d 1 H
H213 0.187(8) 1.276(6) 0.554(4) 0.17(3) Uiso d 1 H
H221 0.135(9) 0.186(7) 0.276(4) 0.18(3) Uiso d 1 H
H222 0.051(6) 0.245(4) 0.207(3) 0.111(18) Uiso d 1 H
H223 0.223(10) 0.241(7) 0.215(4) 0.19(3) Uiso d 1 H

loop_
_atom_type_symbol
_atom_type_description
_atom_type_scat_dispersion_real
_atom_type_scat_dispersion_imag
_atom_type_scat_source
C C 0.0181 0.0091 'International Tables Vol C Tables 4.2.6.8 and 6.1.1.4'
H H 0.0000 0.0000 'International Tables Vol C Tables 4.2.6.8 and 6.1.1.4'
N N 0.0311 0.0180 'International Tables Vol C Tables 4.2.6.8 and 6.1.1.4'
O O 0.0492 0.0322 'International Tables Vol C Tables 4.2.6.8 and 6.1.1.4'

loop_
_geom_angle_atom_site_label_1
_geom_angle_atom_site_label_2
_geom_angle_atom_site_label_3
_geom_angle
_geom_angle_publ_flag
C7 N1 C8 121.5(2) yes
O1 N2 C14 124.2(2) yes
O1 N2 C15 116.2(2) yes
C14 N2 C15 119.6(2) yes
C6 C1 C2 118.7(3) yes
C6 C1 C7 119.2(3) yes
C2 C1 C7 122.0(3) yes
C3 C2 C1 119.8(3) yes
C3 C2 H2 125.5(19) no
C1 C2 H2 114.5(19) no
C2 C3 C4 122.0(3) yes
C2 C3 H3 118.(2) no
C4 C3 H3 120.(2) no
C3 C4 C5 117.7(3) yes
C3 C4 C21 121.1(4) yes
C5 C4 C21 121.2(4) yes
C6 C5 C4 121.3(3) yes
C6 C5 H5 115.(2) no
C4 C5 H5 124.(2) no
C5 C6 C1 120.5(3) yes
C5 C6 H6 120.(2) no
C1 C6 H6 120.(2) no
N1 C7 C14 121.2(3) yes
N1 C7 C1 116.9(3) yes
C14 C7 C1 121.5(3) yes
C9 C8 C13 118.8(3) yes
C9 C8 N1 123.2(3) yes
C13 C8 N1 117.6(3) yes
C8 C9 C10 120.4(3) yes
C8 C9 H9 122.(3) no
C10 C9 H9 118.(3) no
C11 C10 C9 121.0(4) yes
C11 C10 H10 124.(2) no
C9 C10 H10 115.(2) no
C10 C11 C12 117.9(3) yes
C10 C11 C22 121.0(4) yes
C12 C11 C22 121.1(4) yes
C13 C12 C11 121.6(3) yes
C13 C12 H12 121.5(18) no
C11 C12 H12 116.8(18) no
C12 C13 C8 120.2(4) yes
C12 C13 H13 121.9(17) no
C8 C13 H13 117.8(17) no
N2 C14 C7 123.8(3) yes
N2 C14 H14 115.2(19) no
C7 C14 H14 120.9(19) no
C16 C15 C20 121.6(3) yes
C16 C15 N2 120.4(3) yes
C20 C15 N2 118.0(3) yes
C15 C16 C17 118.6(3) yes
C15 C16 H16 121.7(18) no
C17 C16 H16 119.6(18) no
C18 C17 C16 120.1(4) yes
C18 C17 H17 122.(2) no
C16 C17 H17 118.(2) no
C19 C18 C17 120.1(3) yes
C19 C18 H18 119.(3) no
C17 C18 H18 121.(3) no
C18 C19 C20 121.0(4) yes
C18 C19 H19 118.(2) no
C20 C19 H19 121.(2) no
C19 C20 C15 118.5(3) yes
C19 C20 H20 121.(2) no
C15 C20 H20 120.(2) no
C4 C21 H211 106.(4) no
C4 C21 H212 104.(7) no
H211 C21 H212 91.(8) no
C4 C21 H213 112.(4) no
H211 C21 H213 136.(6) no
H212 C21 H213 101.(8) no
C11 C22 H221 113.(5) no
C11 C22 H222 110.(3) no
H221 C22 H222 119.(5) no
C11 C22 H223 103.(5) no
H221 C22 H223 110.(7) no
H222 C22 H223 99.(5) no

loop_
_geom_bond_atom_site_label_1
_geom_bond_atom_site_label_2
_geom_bond_distance
_geom_bond_publ_flag
O1 N2 1.290(3) yes
N1 C7 1.293(3) yes
N1 C8 1.424(4) yes
N2 C14 1.312(4) yes
N2 C15 1.458(4) yes
C1 C6 1.386(4) yes
C1 C2 1.394(4) yes
C1 C7 1.486(4) yes
C2 C3 1.376(5) yes
C2 H2 0.99(3) no
C3 C4 1.384(5) yes
C3 H3 0.97(4) no
C4 C5 1.385(5) yes
C4 C21 1.517(5) yes
C5 C6 1.377(5) yes
C5 H5 0.95(4) no
C6 H6 0.92(4) no
C7 C14 1.470(4) yes
C8 C9 1.373(5) yes
C8 C13 1.390(4) yes
C9 C10 1.397(5) yes
C9 H9 0.94(4) no
C10 C11 1.380(5) yes
C10 H10 0.90(4) no
C11 C12 1.382(5) yes
C11 C22 1.516(5) yes
C12 C13 1.378(5) yes
C12 H12 1.03(3) no
C13 H13 1.07(3) no
C14 H14 1.07(4) no
C15 C16 1.382(4) yes
C15 C20 1.384(4) yes
C16 C17 1.391(4) yes
C16 H16 1.04(3) no
C17 C18 1.387(5) yes
C17 H17 0.96(4) no
C18 C19 1.365(6) yes
C18 H18 0.99(5) no
C19 C20 1.382(5) yes
C19 H19 1.03(4) no
C20 H20 1.02(4) no
C21 H211 0.91(7) no
C21 H212 0.89(13) no
C21 H213 0.93(8) no
C22 H221 0.86(7) no
C22 H222 1.00(5) no
C22 H223 0.95(8) no

loop_
_geom_torsion_atom_site_label_1
_geom_torsion_atom_site_label_2
_geom_torsion_atom_site_label_3
_geom_torsion_atom_site_label_4
_geom_torsion
_geom_torsion_publ_flag
C6 C1 C2 C3 -1.3(5) no
C7 C1 C2 C3 176.4(3) no
C1 C2 C3 C4 1.2(5) no
C2 C3 C4 C5 0.0(5) no
C2 C3 C4 C21 179.2(4) no
C3 C4 C5 C6 -1.2(5) no
C21 C4 C5 C6 179.7(5) no
C4 C5 C6 C1 1.1(6) no
C2 C1 C6 C5 0.2(5) no
C7 C1 C6 C5 -177.7(3) no
C8 N1 C7 C14 11.0(5) yes
C8 N1 C7 C1 -176.6(3) yes
C6 C1 C7 N1 28.4(5) no
C2 C1 C7 N1 -149.3(3) yes
C6 C1 C7 C14 -159.2(3) no
C2 C1 C7 C14 23.0(5) yes
C7 N1 C8 C9 57.6(5) yes
C7 N1 C8 C13 -129.0(3) no
C13 C8 C9 C10 1.0(5) no
N1 C8 C9 C10 174.2(3) yes
C8 C9 C10 C11 0.7(5) no
C9 C10 C11 C12 -1.0(5) no
C9 C10 C11 C22 -179.6(4) no
C10 C11 C12 C13 -0.2(5) no
C22 C11 C12 C13 178.4(4) no
C11 C12 C13 C8 1.8(5) no
C9 C8 C13 C12 -2.2(5) no
N1 C8 C13 C12 -175.8(3) no
O1 N2 C14 C7 6.0(5) yes
C15 N2 C14 C7 -176.1(3) yes
N1 C7 C14 N2 -145.8(3) yes
C1 C7 C14 N2 42.2(5) yes
O1 N2 C15 C16 -144.4(3) no
C14 N2 C15 C16 37.5(4) yes
O1 N2 C15 C20 33.9(4) yes
C14 N2 C15 C20 -144.2(3) no
C20 C15 C16 C17 1.3(4) no
N2 C15 C16 C17 179.6(3) yes
C15 C16 C17 C18 -1.2(5) no
C16 C17 C18 C19 0.5(5) no
C17 C18 C19 C20 0.2(6) no
C18 C19 C20 C15 -0.2(5) no
C16 C15 C20 C19 -0.6(4) no
N2 C15 C20 C19 -178.9(3) no

loop_
_cod_related_entry_id
_cod_related_entry_database
_cod_related_entry_code
1 ChemSpider 21188649
